data_1571946
loop_
_publ_author_name
'Arnold, Robert E.'
'Saska, Jan'
'Mesquita-Ribeiro, Raquel'
'Dajas-Bailador, Federico'
'Taylor, Laurence'
'Lewis, William'
'Argent, Stephen'
'Shao, Huiling'
'Houk, Kendall N.'
'Denton, Ross M.'

_publ_section_title
;
 Total synthesis, biological evaluation and biosynthetic re-evaluation of
 <i>Illicium</i>-derived neolignans.
;
_journal_issue 30
_journal_name_full 'Chemical science'
_journal_page_first 11783
_journal_page_last 11793
_journal_paper_doi 10.1039/d4sc03232b
_journal_volume 15
_journal_year 2024
_chemical_formula_moiety 'C18 H17 Br O2'
_chemical_formula_sum 'C18 H17 Br O2'
_chemical_formula_weight 345.23
_space_group_crystal_system monoclinic
_space_group_IT_number 14
_space_group_name_Hall '-P 2ybc'
_space_group_name_H-M_alt 'P 1 21/c 1'
_atom_sites_solution_hydrogens geom
_atom_sites_solution_primary iterative
_atom_sites_solution_secondary difmap
_audit_creation_date 2018-07-09
_audit_creation_method
;
Olex2 1.2
(compiled 2018.05.29 svn.r3508 for OlexSys, GUI svn.r5506)
;
_audit_update_record
;
2024-01-23 deposited with the CCDC.	2024-06-13 downloaded from the CCDC.
;
_cell_angle_alpha 90
_cell_angle_beta 108.692(3)
_cell_angle_gamma 90
_cell_formula_units_Z 4
_cell_length_a 17.6068(5)
_cell_length_b 7.4294(2)
_cell_length_c 12.3043(4)
_cell_measurement_reflns_used 17249
_cell_measurement_temperature 120(2)
_cell_measurement_theta_max 74.3420
_cell_measurement_theta_min 3.8030
_cell_volume 1524.61(8)
_computing_cell_refinement 'CrysAlisPro 1.171.39.46 (Rigaku OD, 2018)'
_computing_data_collection 'CrysAlisPro 1.171.39.46 (Rigaku OD, 2018)'
_computing_data_reduction 'CrysAlisPro 1.171.39.46 (Rigaku OD, 2018)'
_computing_molecular_graphics 'Olex2 (Dolomanov et al., 2009)'
_computing_publication_material 'Olex2 (Dolomanov et al., 2009)'
_computing_structure_refinement 'ShelXL (Sheldrick, 2015)'
_computing_structure_solution 'olex2.solve (Bourhis et al., 2015)'
_diffrn_ambient_environment 'N2 gas'
_diffrn_ambient_temperature 120(2)
_diffrn_crystal_treatment 'flash frozen in gaseous N2'
_diffrn_detector 'CCD area detector'
_diffrn_detector_area_resol_mean 10.3613
_diffrn_detector_type 'Agilent Diffraction Atlas detector'
_diffrn_measured_fraction_theta_full 0.999
_diffrn_measured_fraction_theta_max 0.991
_diffrn_measurement_details
;
List of Runs (angles in degrees, time in seconds):

  # Type    Start    End  Width  t~exp~   \w     \q     \k     \f   Frames
#--------------------------------------------------------------------------
  1  \w   -107.00 -20.00   1.00    1.00    --  -38.50 -38.00-180.00   87
  2  \w    -48.00  28.00   1.00    1.00    --  -38.50  38.00   0.00   76
  3  \w     21.00  54.00   1.00    1.00    --   43.13  57.00-180.00   33
  4  \w     22.00 100.00   1.00    1.00    --   43.13  57.00  30.00   78
  5  \w     26.00 112.00   1.00    1.00    --   43.13  57.00  90.00   86
  6  \w     43.00  96.00   1.00    1.00    --   43.13-125.00 -30.00   53
  7  \w     76.00 102.00   1.00    1.00    --  106.13  77.00 -30.00   26
  8  \w     36.00  63.00   1.00    1.00    --  106.13 -30.00 -60.00   27
  9  \w     49.00  91.00   1.00    1.00    --  106.13 -30.00-120.00   42
 10  \w     75.00 100.00   1.00    1.00    --  106.13  77.00   0.00   25
 11  \w     36.00  92.00   1.00    1.00    --  106.13 -45.00-180.00   56
 12  \w     75.00 101.00   1.00    1.00    --  106.13  77.00  60.00   26
 13  \w    116.00 172.00   1.00    1.00    --  106.13  77.00  60.00   56
 14  \w     66.00 117.00   1.00    1.00    --  106.13-125.00   0.00   51
 15  \w     79.00 105.00   1.00    1.00    --  106.13  61.00   0.00   26
 16  \w     80.00 111.00   1.00    1.00    --  106.13  61.00  90.00   31
 17  \w     79.00 119.00   1.00    1.00    --  106.13  61.00  60.00   40
 18  \w     80.00 106.00   1.00    1.00    --  106.13  61.00  30.00   26
 19  \w     41.00  85.00   1.00    1.00    --  106.13 -30.00 -30.00   44
 20  \w     79.00 105.00   1.00    1.00    --  106.13  61.00 -30.00   26
 21  \w     75.00 120.00   1.00    1.00    --  106.13  77.00  90.00   45
 22  \w    108.00 177.00   1.00    1.00    --  106.13 107.00 135.00   69
 23  \w    114.00 177.00   1.00    1.00    --  106.13  77.00 -30.00   63
 24  \w     83.00 116.00   1.00    1.00    --  106.13  45.00  60.00   33
 25  \w     89.00 121.00   1.00    1.00    --  106.13  45.00 -30.00   32
 26  \w     82.00 112.00   1.00    1.00    --  106.13  45.00  90.00   30
 27  \w     75.00 100.00   1.00    1.00    --  106.13  77.00  30.00   25
 28  \w     83.00 108.00   1.00    1.00    --  106.13  45.00   0.00   25
 29  \w     83.00 109.00   1.00    1.00    --  106.13  45.00  30.00   26
 30  \w    116.00 175.00   1.00    1.00    --  106.13  45.00  30.00   59
 31  \w     27.00  82.00   1.00    1.00    --  106.13 -95.00  90.00   55
 32  \w    128.00 177.00   1.00    1.00    --  106.13  45.00 -60.00   49
 33  \w    -29.00  19.00   1.00    1.00    --  -38.50  38.00 -90.00   48
 34  \w    -61.00  28.00   1.00    1.00    --  -38.50  57.00-180.00   89
 35  \w     13.00  84.00   1.00    1.00    --   43.13  77.00 -60.00   71
 36  \w     12.00  67.00   1.00    1.00    --   43.13  77.00  90.00   55
 37  \w     14.00  40.00   1.00    1.00    --   43.13  77.00  30.00   26
 38  \w     20.00  47.00   1.00    1.00    --   43.13  77.00-120.00   27
 39  \w     57.00 110.00   1.00    1.00    --   43.13  77.00-120.00   53
 40  \w      9.00  55.00   1.00    1.00    --   43.13 -99.00  60.00   46
 41  \w     68.00 102.00   1.00    1.00    --   43.13  77.00-180.00   34
 42  \w     13.00  54.00   1.00    1.00    --   43.13  77.00-180.00   41
 43  \w     79.00 105.00   1.00    1.00    --  106.13  61.00 120.00   26
 44  \w     79.00 111.00   1.00    1.00    --  106.13  61.00 -90.00   32
 45  \w     75.00 178.00   1.00    1.00    --  106.13  77.00-120.00  103
 46  \w     55.00  81.00   1.00    1.00    --  106.13 -95.00  60.00   26
 47  \w     75.00 101.00   1.00    1.00    --  106.13  77.00-180.00   26
 48  \w     66.00 136.00   1.00    1.00    --  106.13 -77.00-180.00   70
 49  \w     79.00 147.00   1.00    1.00    --  106.13  61.00-150.00   68
 50  \w     34.00  62.00   1.00    1.00    --  106.13 -77.00-180.00   28
 51  \w     79.00 133.00   1.00    1.00    --  106.13  61.00 150.00   54
 52  \w     82.00 127.00   1.00    1.00    --  106.13  61.00-180.00   45
 53  \w     81.00 124.00   1.00    1.00    --  106.13  61.00-120.00   43
 54  \w     75.00 101.00   1.00    1.00    --  106.13  77.00 150.00   26
 55  \w    148.00 174.00   1.00    1.00    --  106.13  61.00 -60.00   26
 56  \w     80.00 106.00   1.00    1.00    --  106.13  61.00 -60.00   26
 57  \w     82.00 108.00   1.00    1.00    --  106.13 -95.00  60.00   26
 58  \w     75.00 101.00   1.00    1.00    --  106.13  77.00-150.00   26
 59  \w     76.00 102.00   1.00    1.00    --  106.13  77.00 120.00   26
 60  \w    150.00 176.00   1.00    1.00    --  106.13  77.00 120.00   26
 61  \w    111.00 137.00   1.00    1.00    --  106.13  61.00 120.00   26
 62  \w     75.00 130.00   1.00    1.00    --  106.13  77.00 -90.00   55
 63  \w     36.00 106.00   1.00    1.00    --  106.13 -95.00 150.00   70
;
_diffrn_measurement_device '\k-geometry diffractometer'
_diffrn_measurement_device_type 'SuperNova, Atlas'
_diffrn_measurement_method '\w scans'
_diffrn_measurement_specimen_support 'MiTeGen micromount'
_diffrn_orient_matrix_type 'CrysAlisPro convention (1999,Acta A55,543-557)'
_diffrn_orient_matrix_UB_11 0.0044965000
_diffrn_orient_matrix_UB_12 0.0629202000
_diffrn_orient_matrix_UB_13 0.1212106000
_diffrn_orient_matrix_UB_21 0.0895497000
_diffrn_orient_matrix_UB_22 0.0443941000
_diffrn_orient_matrix_UB_23 0.0262782000
_diffrn_orient_matrix_UB_31 -0.0221851000
_diffrn_orient_matrix_UB_32 0.1925200000
_diffrn_orient_matrix_UB_33 -0.0457253000
_diffrn_radiation_monochromator mirror
_diffrn_radiation_probe x-ray
_diffrn_radiation_type CuK\a
_diffrn_radiation_wavelength 1.54184
_diffrn_reflns_av_R_equivalents 0.0310
_diffrn_reflns_av_unetI/netI 0.0122
_diffrn_reflns_Laue_measured_fraction_full 0.999
_diffrn_reflns_Laue_measured_fraction_max 0.991
_diffrn_reflns_limit_h_max 21
_diffrn_reflns_limit_h_min -21
_diffrn_reflns_limit_k_max 9
_diffrn_reflns_limit_k_min -8
_diffrn_reflns_limit_l_max 15
_diffrn_reflns_limit_l_min -15
_diffrn_reflns_number 25893
_diffrn_reflns_point_group_measured_fraction_full 0.999
_diffrn_reflns_point_group_measured_fraction_max 0.991
_diffrn_reflns_theta_full 67.684
_diffrn_reflns_theta_max 74.554
_diffrn_reflns_theta_min 5.304
_diffrn_source 'microfocus sealed tube'
_diffrn_source_type 'Agilent Diffraction microfocus tube'
_exptl_absorpt_coefficient_mu 3.683
_exptl_absorpt_correction_T_max 1.000
_exptl_absorpt_correction_T_min 0.144
_exptl_absorpt_correction_type gaussian
_exptl_absorpt_process_details
;
CrysAlisPro 1.171.39.46 (Rigaku Oxford Diffraction, 2018)
Numerical absorption correction based on gaussian integration over
			a multifaceted crystal model
Empirical absorption correction using spherical harmonics,
 implemented in SCALE3 ABSPACK scaling algorithm.
;
_exptl_crystal_colour 'clear colourless'
_exptl_crystal_colour_lustre clear
_exptl_crystal_colour_primary colourless
_exptl_crystal_density_diffrn 1.504
_exptl_crystal_description block
_exptl_crystal_F_000 704
_exptl_crystal_recrystallization_method 'Re-crystallisation from solvent: diethyl ether, pentane'
_exptl_crystal_size_max 0.601
_exptl_crystal_size_mid 0.543
_exptl_crystal_size_min 0.233
_refine_diff_density_max 0.401
_refine_diff_density_min -0.705
_refine_diff_density_rms 0.080
_refine_ls_extinction_method none
_refine_ls_goodness_of_fit_ref 1.188
_refine_ls_hydrogen_treatment constr
_refine_ls_matrix_type full
_refine_ls_number_parameters 190
_refine_ls_number_reflns 3083
_refine_ls_number_restraints 0
_refine_ls_restrained_S_all 1.188
_refine_ls_R_factor_all 0.0292
_refine_ls_R_factor_gt 0.0291
_refine_ls_shift/su_max 0.001
_refine_ls_shift/su_mean 0.000
_refine_ls_structure_factor_coef Fsqd
_refine_ls_weighting_details 'w=1/[\s^2^(Fo^2^)+(0.0343P)^2^+1.4451P] where P=(Fo^2^+2Fc^2^)/3'
_refine_ls_weighting_scheme calc
_refine_ls_wR_factor_gt 0.0750
_refine_ls_wR_factor_ref 0.0751
_reflns_Friedel_coverage 0.000
_reflns_number_gt 3072
_reflns_number_total 3083
_reflns_threshold_expression 'I > 2\s(I)'
_cod_data_source_file d4sc03232b2.cif
_cod_data_source_block 34
_cod_depositor_comments 'Adding full bibliography for 1571943--1571950.cif.'
_cod_original_cell_volume 1524.62(8)
_cod_database_code 1571946
_nottingham_internal_coll_name REARDJ
_nottingham_internal_coll_number 17781
_nottingham_internal_coll_client REA/RD
_nottingham_internal_coll_type custom
_nottingham_internal_coll_frame_method '\w scans'
_nottingham_internal_coll_frame_time 1.00
_nottingham_internal_coll_frame_width 1.00
_nottingham_internal_coll_user pczwl
_nottingham_internal_coll_date 09/07/2018
_nottingham_internal_coll_location NOTTS
_nottingham_internal_coll_instrument 'SN, XDA 017-09'
_nottingham_internal_process_date 09/07/2018
_nottingham_internal_process_user pczwl
_nottingham_internal_solution_date 9/7/2018
_nottingham_internal_solution_user pczwl
_nottingham_internal_refinement_date 9/7/2018
_nottingham_internal_refinement_user pczwl
_nottingham_internal_validation_date 9/7/2018
_nottingham_internal_validation_user pczwl
_nottingham_internal_archive_date 9/7/2018
_shelx_shelxl_version_number 2018/3
_chemical_oxdiff_formula 'C18 H17 Br O2'
_chemical_oxdiff_usercomment 'REARDJ #17781 SN-1362 IN FOMBLIN FILM ON MICROOUNT FOR REA/RD'
_shelx_space_group_comment
;
The symmetry employed for this shelxl refinement is uniquely defined
by the following loop, which should always be used as a source of
symmetry information in preference to the above space-group names.
They are only intended as comments.
;
_reflns_odcompleteness_completeness 99.93
_reflns_odcompleteness_iscentric 1
_reflns_odcompleteness_theta 67.13
_olex2_refinement_description
;
1. Fixed Uiso
 At 1.2 times of:
  All C(H) groups, All C(H,H) groups
2.a Ternary CH refined with riding coordinates:
 C5(H5)
2.b Secondary CH2 refined with riding coordinates:
 C13(H13A,H13B), C15(H15A,H15B), C18(H18A,H18B)
2.c Aromatic/amide H refined with riding coordinates:
 C7(H7), C9(H9), C10(H10), C11(H11), C16(H16), C19(H19)
2.d X=CH2 refined with riding coordinates:
 C17(H17A,H17B), C20(H20A,H20B)
;
_olex2_exptl_crystal_mounting_method 'in fomblin film on a Mitegen micromount'
_olex2_submission_original_sample_id RA-425-001
_olex2_submission_special_instructions 'No special instructions were received'
_oxdiff_exptl_absorpt_empirical_details
;
Empirical correction (ABSPACK) includes:
- Absorption correction using spherical harmonics
- Frame scaling
;
_oxdiff_exptl_absorpt_empirical_full_max 4.380
_oxdiff_exptl_absorpt_empirical_full_min 0.754

loop_
_space_group_symop_operation_xyz
'x, y, z'
'-x, y+1/2, -z+1/2'
'-x, -y, -z'
'x, -y-1/2, z-1/2'

loop_
_atom_site_label
_atom_site_type_symbol
_atom_site_fract_x
_atom_site_fract_y
_atom_site_fract_z
_atom_site_U_iso_or_equiv
_atom_site_adp_type
_atom_site_occupancy
_atom_site_site_symmetry_order
_atom_site_calc_flag
_atom_site_refinement_flags_posn
_atom_site_refinement_flags_adp
_atom_site_refinement_flags_occupancy
_atom_site_disorder_assembly
_atom_site_disorder_group
O1 O 0.25240(8) 0.58920(18) 0.27528(11) 0.0166(3) Uani 1 1 d . . . . .
C2 C 0.21327(10) 0.6819(3) 0.17765(15) 0.0146(3) Uani 1 1 d . . . . .
C3 C 0.24203(10) 0.8537(3) 0.17382(16) 0.0151(4) Uani 1 1 d . . . . .
C4 C 0.31135(11) 0.8848(2) 0.28403(16) 0.0154(4) Uani 1 1 d . . . . .
C5 C 0.29973(10) 0.7228(3) 0.35686(15) 0.0147(3) Uani 1 1 d . . . . .
H5 H 0.268687 0.763361 0.407708 0.018 Uiso 1 1 calc R . . . .
C6 C 0.15073(11) 0.6150(2) 0.08733(17) 0.0169(4) Uani 1 1 d . . . . .
C7 C 0.11689(11) 0.7234(3) -0.00750(16) 0.0182(4) Uani 1 1 d . . . . .
H7 H 0.073493 0.678838 -0.069554 0.022 Uiso 1 1 calc R . . . .
C8 C 0.14552(11) 0.8966(3) -0.01323(16) 0.0174(4) Uani 1 1 d . . . . .
C9 C 0.20933(10) 0.9617(3) 0.07804(16) 0.0162(4) Uani 1 1 d . . . . .
H9 H 0.230197 1.078726 0.074687 0.019 Uiso 1 1 calc R . . . .
C10 C 0.38786(11) 0.8697(3) 0.25387(16) 0.0183(4) Uani 1 1 d . . . . .
H10 H 0.400161 0.964508 0.210433 0.022 Uiso 1 1 calc R . . . .
C11 C 0.43916(11) 0.7331(3) 0.28385(16) 0.0209(4) Uani 1 1 d . . . . .
H11 H 0.483491 0.729867 0.255734 0.025 Uiso 1 1 calc R . . . .
C12 C 0.42967(11) 0.5867(3) 0.35908(16) 0.0182(4) Uani 1 1 d . . . . .
C13 C 0.37508(11) 0.6274(3) 0.42881(16) 0.0170(4) Uani 1 1 d . . . . .
H13A H 0.403813 0.704096 0.495024 0.020 Uiso 1 1 calc R . . . .
H13B H 0.360332 0.513685 0.458900 0.020 Uiso 1 1 calc R . . . .
Br14 Br 0.11248(2) 0.37919(3) 0.09427(2) 0.02313(9) Uani 1 1 d . . . . .
C15 C 0.10613(11) 1.0086(3) -0.11954(16) 0.0211(4) Uani 1 1 d . . . . .
H15A H 0.135298 1.123994 -0.113473 0.025 Uiso 1 1 calc R . . . .
H15B H 0.110324 0.943920 -0.187742 0.025 Uiso 1 1 calc R . . . .
C16 C 0.01957(11) 1.0466(3) -0.13580(16) 0.0193(4) Uani 1 1 d . . . . .
H16 H 0.007752 1.120693 -0.080346 0.023 Uiso 1 1 calc R . . . .
C17 C -0.04131(12) 0.9856(3) -0.22082(18) 0.0251(4) Uani 1 1 d . . . . .
H17A H -0.032005 0.911135 -0.278032 0.030 Uiso 1 1 calc R . . . .
H17B H -0.094586 1.015997 -0.225006 0.030 Uiso 1 1 calc R . . . .
C18 C 0.30448(12) 1.0675(3) 0.34009(17) 0.0206(4) Uani 1 1 d . . . . .
H18A H 0.311319 1.165559 0.289518 0.025 Uiso 1 1 calc R . . . .
H18B H 0.249969 1.078478 0.346257 0.025 Uiso 1 1 calc R . . . .
C19 C 0.36496(13) 1.0918(3) 0.45721(18) 0.0236(4) Uani 1 1 d . . . . .
H19 H 0.419705 1.103916 0.462299 0.028 Uiso 1 1 calc R . . . .
C20 C 0.34711(16) 1.0972(3) 0.5533(2) 0.0313(5) Uani 1 1 d . . . . .
H20A H 0.292946 1.085498 0.551286 0.038 Uiso 1 1 calc R . . . .
H20B H 0.388395 1.112929 0.624560 0.038 Uiso 1 1 calc R . . . .
O21 O 0.46509(9) 0.4447(2) 0.36607(12) 0.0269(3) Uani 1 1 d . . . . .

loop_
_atom_site_aniso_label
_atom_site_aniso_U_11
_atom_site_aniso_U_22
_atom_site_aniso_U_33
_atom_site_aniso_U_23
_atom_site_aniso_U_13
_atom_site_aniso_U_12
O1 0.0151(6) 0.0143(6) 0.0182(6) 0.0022(5) 0.0021(5) -0.0012(5)
C2 0.0116(8) 0.0167(9) 0.0159(8) 0.0007(7) 0.0049(6) 0.0026(7)
C3 0.0112(8) 0.0168(9) 0.0170(9) -0.0007(7) 0.0043(7) 0.0012(7)
C4 0.0128(8) 0.0158(9) 0.0167(9) 0.0017(7) 0.0033(7) -0.0002(6)
C5 0.0125(8) 0.0163(9) 0.0152(8) -0.0005(7) 0.0045(6) -0.0006(7)
C6 0.0146(8) 0.0161(9) 0.0208(9) -0.0043(7) 0.0068(7) -0.0010(7)
C7 0.0124(8) 0.0246(10) 0.0166(8) -0.0044(7) 0.0033(7) 0.0010(7)
C8 0.0139(8) 0.0232(10) 0.0165(9) 0.0019(7) 0.0069(7) 0.0048(7)
C9 0.0137(8) 0.0171(9) 0.0189(9) 0.0027(7) 0.0068(7) 0.0022(7)
C10 0.0149(8) 0.0234(10) 0.0161(9) 0.0007(7) 0.0041(7) -0.0068(7)
C11 0.0134(8) 0.0306(11) 0.0201(9) -0.0001(8) 0.0073(7) -0.0016(8)
C12 0.0114(8) 0.0251(10) 0.0151(8) -0.0023(7) 0.0002(7) 0.0032(7)
C13 0.0155(8) 0.0200(10) 0.0150(8) 0.0030(7) 0.0043(7) 0.0033(7)
Br14 0.02414(13) 0.01693(13) 0.02597(13) -0.00542(7) 0.00473(9) -0.00542(7)
C15 0.0165(8) 0.0301(11) 0.0164(9) 0.0053(8) 0.0050(7) 0.0035(8)
C16 0.0201(9) 0.0194(10) 0.0187(9) 0.0034(7) 0.0066(7) 0.0038(7)
C17 0.0205(9) 0.0250(11) 0.0254(10) 0.0038(8) 0.0014(8) 0.0026(8)
C18 0.0230(9) 0.0151(9) 0.0208(9) -0.0002(7) 0.0029(8) -0.0005(7)
C19 0.0239(10) 0.0188(10) 0.0247(10) -0.0032(8) 0.0029(8) -0.0043(8)
C20 0.0388(13) 0.0265(12) 0.0262(11) -0.0033(9) 0.0073(9) -0.0053(9)
O21 0.0257(7) 0.0301(8) 0.0237(7) 0.0006(6) 0.0062(6) 0.0115(6)

loop_
_atom_type_symbol
_atom_type_description
_atom_type_scat_dispersion_real
_atom_type_scat_dispersion_imag
_atom_type_scat_source
C C 0.0181 0.0091 'International Tables Vol C Tables 4.2.6.8 and 6.1.1.4'
H H 0.0000 0.0000 'International Tables Vol C Tables 4.2.6.8 and 6.1.1.4'
O O 0.0492 0.0322 'International Tables Vol C Tables 4.2.6.8 and 6.1.1.4'
Br Br -0.6763 1.2805 'International Tables Vol C Tables 4.2.6.8 and 6.1.1.4'

loop_
_exptl_crystal_face_index_h
_exptl_crystal_face_index_k
_exptl_crystal_face_index_l
_exptl_crystal_face_perp_dist
-1 0 0 0.1189
1 0 0 0.1139
1 0 -2 0.2897
-1 0 2 0.2537
1 2 0 0.2801
-1 -2 0 0.2625
-2 0 -5 0.2508
-5 0 2 0.2016
5 -3 0 0.2820
5 4 -2 0.2949
-5 2 7 0.3221

loop_
_geom_angle_atom_site_label_1
_geom_angle_atom_site_label_2
_geom_angle_atom_site_label_3
_geom_angle
_geom_angle_site_symmetry_1
_geom_angle_site_symmetry_3
_geom_angle_publ_flag
C2 O1 C5 106.05(14) . . ?
O1 C2 C3 114.20(16) . . ?
O1 C2 C6 125.00(17) . . ?
C3 C2 C6 120.80(17) . . ?
C2 C3 C4 107.97(16) . . ?
C2 C3 C9 120.44(17) . . ?
C9 C3 C4 131.55(17) . . ?
C3 C4 C5 100.35(14) . . ?
C3 C4 C18 112.08(15) . . ?
C10 C4 C3 107.03(15) . . ?
C10 C4 C5 112.13(15) . . ?
C10 C4 C18 112.23(15) . . ?
C18 C4 C5 112.32(15) . . ?
O1 C5 C4 106.31(14) . . ?
O1 C5 H5 109.1 . . ?
O1 C5 C13 106.39(15) . . ?
C4 C5 H5 109.1 . . ?
C13 C5 C4 116.58(15) . . ?
C13 C5 H5 109.1 . . ?
C2 C6 C7 118.99(17) . . ?
C2 C6 Br14 120.08(15) . . ?
C7 C6 Br14 120.93(14) . . ?
C6 C7 H7 119.5 . . ?
C6 C7 C8 121.00(17) . . ?
C8 C7 H7 119.5 . . ?
C7 C8 C9 119.38(17) . . ?
C7 C8 C15 118.52(17) . . ?
C9 C8 C15 122.09(18) . . ?
C3 C9 C8 119.36(18) . . ?
C3 C9 H9 120.3 . . ?
C8 C9 H9 120.3 . . ?
C4 C10 H10 117.7 . . ?
C11 C10 C4 124.61(17) . . ?
C11 C10 H10 117.7 . . ?
C10 C11 H11 118.8 . . ?
C10 C11 C12 122.31(17) . . ?
C12 C11 H11 118.8 . . ?
C11 C12 C13 115.50(17) . . ?
O21 C12 C11 121.81(18) . . ?
O21 C12 C13 122.67(18) . . ?
C5 C13 H13A 109.4 . . ?
C5 C13 H13B 109.4 . . ?
C12 C13 C5 111.07(15) . . ?
C12 C13 H13A 109.4 . . ?
C12 C13 H13B 109.4 . . ?
H13A C13 H13B 108.0 . . ?
C8 C15 H15A 109.1 . . ?
C8 C15 H15B 109.1 . . ?
H15A C15 H15B 107.8 . . ?
C16 C15 C8 112.51(15) . . ?
C16 C15 H15A 109.1 . . ?
C16 C15 H15B 109.1 . . ?
C15 C16 H16 117.4 . . ?
C17 C16 C15 125.14(19) . . ?
C17 C16 H16 117.4 . . ?
C16 C17 H17A 120.0 . . ?
C16 C17 H17B 120.0 . . ?
H17A C17 H17B 120.0 . . ?
C4 C18 H18A 108.8 . . ?
C4 C18 H18B 108.8 . . ?
H18A C18 H18B 107.7 . . ?
C19 C18 C4 113.60(17) . . ?
C19 C18 H18A 108.8 . . ?
C19 C18 H18B 108.8 . . ?
C18 C19 H19 117.8 . . ?
C20 C19 C18 124.4(2) . . ?
C20 C19 H19 117.8 . . ?
C19 C20 H20A 120.0 . . ?
C19 C20 H20B 120.0 . . ?
H20A C20 H20B 120.0 . . ?

loop_
_geom_bond_atom_site_label_1
_geom_bond_atom_site_label_2
_geom_bond_distance
_geom_bond_site_symmetry_2
_geom_bond_publ_flag
O1 C2 1.364(2) . ?
O1 C5 1.467(2) . ?
C2 C3 1.379(3) . ?
C2 C6 1.382(3) . ?
C3 C4 1.524(2) . ?
C3 C9 1.389(3) . ?
C4 C5 1.553(2) . ?
C4 C10 1.512(3) . ?
C4 C18 1.545(3) . ?
C5 H5 1.0000 . ?
C5 C13 1.514(2) . ?
C6 C7 1.385(3) . ?
C6 Br14 1.8885(19) . ?
C7 H7 0.9500 . ?
C7 C8 1.392(3) . ?
C8 C9 1.396(3) . ?
C8 C15 1.517(3) . ?
C9 H9 0.9500 . ?
C10 H10 0.9500 . ?
C10 C11 1.330(3) . ?
C11 H11 0.9500 . ?
C11 C12 1.472(3) . ?
C12 C13 1.510(3) . ?
C12 O21 1.214(3) . ?
C13 H13A 0.9900 . ?
C13 H13B 0.9900 . ?
C15 H15A 0.9900 . ?
C15 H15B 0.9900 . ?
C15 C16 1.499(3) . ?
C16 H16 0.9500 . ?
C16 C17 1.315(3) . ?
C17 H17A 0.9500 . ?
C17 H17B 0.9500 . ?
C18 H18A 0.9900 . ?
C18 H18B 0.9900 . ?
C18 C19 1.503(3) . ?
C19 H19 0.9500 . ?
C19 C20 1.318(3) . ?
C20 H20A 0.9500 . ?
C20 H20B 0.9500 . ?

loop_
_geom_torsion_atom_site_label_1
_geom_torsion_atom_site_label_2
_geom_torsion_atom_site_label_3
_geom_torsion_atom_site_label_4
_geom_torsion
_geom_torsion_site_symmetry_1
_geom_torsion_site_symmetry_2
_geom_torsion_site_symmetry_3
_geom_torsion_site_symmetry_4
_geom_torsion_publ_flag
O1 C2 C3 C4 0.4(2) . . . . ?
O1 C2 C3 C9 178.18(16) . . . . ?
O1 C2 C6 C7 -179.30(16) . . . . ?
O1 C2 C6 Br14 0.8(3) . . . . ?
O1 C5 C13 C12 70.39(19) . . . . ?
C2 O1 C5 C4 -22.14(17) . . . . ?
C2 O1 C5 C13 -147.03(14) . . . . ?
C2 C3 C4 C5 -13.47(18) . . . . ?
C2 C3 C4 C10 103.69(17) . . . . ?
C2 C3 C4 C18 -132.86(16) . . . . ?
C2 C3 C9 C8 1.7(3) . . . . ?
C2 C6 C7 C8 0.7(3) . . . . ?
C3 C2 C6 C7 -0.2(3) . . . . ?
C3 C2 C6 Br14 179.84(13) . . . . ?
C3 C4 C5 O1 21.28(17) . . . . ?
C3 C4 C5 C13 139.65(16) . . . . ?
C3 C4 C10 C11 -108.0(2) . . . . ?
C3 C4 C18 C19 171.72(17) . . . . ?
C4 C3 C9 C8 178.92(18) . . . . ?
C4 C5 C13 C12 -47.9(2) . . . . ?
C4 C10 C11 C12 -5.2(3) . . . . ?
C4 C18 C19 C20 -111.5(2) . . . . ?
C5 O1 C2 C3 14.01(19) . . . . ?
C5 O1 C2 C6 -166.86(17) . . . . ?
C5 C4 C10 C11 1.1(3) . . . . ?
C5 C4 C18 C19 59.6(2) . . . . ?
C6 C2 C3 C4 -178.79(16) . . . . ?
C6 C2 C3 C9 -1.0(3) . . . . ?
C6 C7 C8 C9 0.0(3) . . . . ?
C6 C7 C8 C15 179.81(17) . . . . ?
C7 C8 C9 C3 -1.2(3) . . . . ?
C7 C8 C15 C16 62.8(2) . . . . ?
C8 C15 C16 C17 -114.0(2) . . . . ?
C9 C3 C4 C5 169.07(19) . . . . ?
C9 C3 C4 C10 -73.8(2) . . . . ?
C9 C3 C4 C18 49.7(3) . . . . ?
C9 C8 C15 C16 -117.4(2) . . . . ?
C10 C4 C5 O1 -92.03(17) . . . . ?
C10 C4 C5 C13 26.3(2) . . . . ?
C10 C4 C18 C19 -67.8(2) . . . . ?
C10 C11 C12 C13 -18.2(3) . . . . ?
C10 C11 C12 O21 163.50(19) . . . . ?
C11 C12 C13 C5 43.2(2) . . . . ?
Br14 C6 C7 C8 -179.37(14) . . . . ?
C15 C8 C9 C3 178.99(17) . . . . ?
C18 C4 C5 O1 140.49(15) . . . . ?
C18 C4 C5 C13 -101.13(19) . . . . ?
C18 C4 C10 C11 128.6(2) . . . . ?
O21 C12 C13 C5 -138.44(19) . . . . ?

loop_
_exptl_oxdiff_crystal_face_indexfrac_h
_exptl_oxdiff_crystal_face_indexfrac_k
_exptl_oxdiff_crystal_face_indexfrac_l
_exptl_oxdiff_crystal_face_x
_exptl_oxdiff_crystal_face_y
_exptl_oxdiff_crystal_face_z
-1.0000 0.0000 -0.0000 -0.0045 -0.0895 0.0222
1.0000 -0.0000 0.0000 0.0045 0.0895 -0.0222
1.0000 0.0000 -2.0000 -0.2379 0.0370 0.0693
-1.0000 -0.0000 2.0000 0.2379 -0.0370 -0.0693
1.0000 2.0000 0.0000 0.1303 0.1783 0.3629
-1.0000 -2.0000 -0.0000 -0.1303 -0.1783 -0.3629
-2.0000 0.0000 -5.0000 -0.6150 -0.3105 0.2730
-5.0000 0.0000 2.0000 0.2199 -0.3952 0.0195
5.0000 -3.0000 -0.0000 -0.1663 0.3146 -0.6885
5.0000 4.0000 -2.0000 0.0317 0.5728 0.7506
-5.0000 2.0000 7.0000 0.9518 -0.1750 0.1759
